data_7701610
loop_
_publ_author_name
'Zhao, Ming-Yu'
'Zhu, Jian-Nan'
'Li, Peng'
'Li, Wei'
'Cai, Ting'
'Cheng, Fang-Fang'
'Xiong, Wei-Wei'

_publ_section_title
;
 Structural variation of transition metal-organic frameworks using deep
 eutectic solvents with different hydrogen bond donors.
;
_journal_issue 27
_journal_name_full 'Dalton transactions (Cambridge, England : 2003)'
_journal_page_first 10199
_journal_page_last 10209
_journal_paper_doi 10.1039/c9dt01050e
_journal_volume 48
_journal_year 2019
_chemical_formula_moiety '(C9 H3 O6 Mn)-, H4 N+, H2O'
_chemical_formula_sum 'C9 H9 Mn N O7'
_chemical_formula_weight 298.11
_space_group_crystal_system monoclinic
_space_group_IT_number 14
_space_group_name_Hall '-P 2yn'
_space_group_name_H-M_alt 'P 1 21/n 1'
_atom_sites_solution_hydrogens difmap
_atom_sites_solution_primary direct
_atom_sites_solution_secondary difmap
_audit_creation_method SHELXL-2016/6
_audit_update_record
;
2019-04-28 deposited with the CCDC.	2019-06-03 downloaded from the CCDC.
;
_cell_angle_alpha 90
_cell_angle_beta 94.408(2)
_cell_angle_gamma 90
_cell_formula_units_Z 4
_cell_length_a 7.0734(5)
_cell_length_b 9.6325(7)
_cell_length_c 15.3798(11)
_cell_measurement_reflns_used 2566
_cell_measurement_temperature 293(2)
_cell_measurement_theta_max 27.555
_cell_measurement_theta_min 3.085
_cell_volume 1044.80(13)
_computing_cell_refinement 'Bruker SAINT'
_computing_data_collection 'Bruker APEX2'
_computing_data_reduction 'Bruker SAINT'
_computing_molecular_graphics 'DIAMOND. Version 3.0. Crystal Impact'
_computing_publication_material 'Windows Word 2010'
_computing_structure_refinement 'SHELXL-2016/6 (Sheldrick, 2016)'
_computing_structure_solution 'SHELXL-2016/6 (Sheldrick, 2016)'
_diffrn_ambient_temperature 293(2)
_diffrn_measured_fraction_theta_full 0.997
_diffrn_measured_fraction_theta_max 0.998
_diffrn_measurement_device_type 'Bruker APEX-II CCD'
_diffrn_measurement_method '\f and \w scans'
_diffrn_radiation_type MoK\a
_diffrn_radiation_wavelength 0.71073
_diffrn_reflns_av_R_equivalents 0.0234
_diffrn_reflns_av_unetI/netI 0.0178
_diffrn_reflns_Laue_measured_fraction_full 0.997
_diffrn_reflns_Laue_measured_fraction_max 0.998
_diffrn_reflns_limit_h_max 9
_diffrn_reflns_limit_h_min -9
_diffrn_reflns_limit_k_max 12
_diffrn_reflns_limit_k_min -12
_diffrn_reflns_limit_l_max 19
_diffrn_reflns_limit_l_min -19
_diffrn_reflns_number 14227
_diffrn_reflns_point_group_measured_fraction_full 0.997
_diffrn_reflns_point_group_measured_fraction_max 0.998
_diffrn_reflns_theta_full 25.242
_diffrn_reflns_theta_max 27.591
_diffrn_reflns_theta_min 3.085
_exptl_absorpt_coefficient_mu 1.293
_exptl_absorpt_correction_T_max 0.7456
_exptl_absorpt_correction_T_min 0.6660
_exptl_absorpt_correction_type multi-scan
_exptl_absorpt_process_details 'SADABS 2014/5'
_exptl_crystal_colour colorless
_exptl_crystal_density_diffrn 1.895
_exptl_crystal_density_method 'not measured'
_exptl_crystal_description prism
_exptl_crystal_F_000 604
_exptl_crystal_size_max 0.20
_exptl_crystal_size_mid 0.16
_exptl_crystal_size_min 0.15
_refine_diff_density_max 0.337
_refine_diff_density_min -0.305
_refine_diff_density_rms 0.065
_refine_ls_extinction_method none
_refine_ls_goodness_of_fit_ref 1.017
_refine_ls_hydrogen_treatment refall
_refine_ls_matrix_type full
_refine_ls_number_parameters 199
_refine_ls_number_reflns 2418
_refine_ls_number_restraints 0
_refine_ls_restrained_S_all 1.017
_refine_ls_R_factor_all 0.0324
_refine_ls_R_factor_gt 0.0251
_refine_ls_shift/su_max 0.001
_refine_ls_shift/su_mean 0.000
_refine_ls_structure_factor_coef Fsqd
_refine_ls_weighting_details 'w=1/[\s^2^(Fo^2^)+(0.0419P)^2^+0.3764P] where P=(Fo^2^+2Fc^2^)/3'
_refine_ls_weighting_scheme calc
_refine_ls_wR_factor_gt 0.0641
_refine_ls_wR_factor_ref 0.0680
_reflns_Friedel_coverage 0.000
_reflns_number_gt 2119
_reflns_number_total 2418
_reflns_threshold_expression 'I > 2\s(I)'
_cod_data_source_file c9dt01050e2.cif
_cod_data_source_block compound-5
_cod_depositor_comments
;
The following automatic conversions were performed:

data item '_exptl_absorpt_correction_type' value 'Multi-scan' was
changed to 'multi-scan' in accordance with the
/home/data/users/saulius/crontab/automatic-downloads/current/RSC/lib/dictionaries/cif_core.dic
dictionary named 'cif_core.dic' version 2.4.2 last updated on
2011-04-26.

Automatic conversion script
Id: cif_fix_values 6909 2019-04-08 15:41:33Z antanas 
;
_cod_original_sg_symbol_H-M 'P 21/n'
_cod_database_code 7701610
_shelx_shelxl_version_number 2016/6
_shelx_space_group_comment
; 
The symmetry employed for this shelxl refinement is uniquely defined 
by the following loop, which should always be used as a source of 
symmetry information in preference to the above space-group names. 
They are only intended as comments. 
;

loop_
_space_group_symop_operation_xyz
'x, y, z'
'-x+1/2, y+1/2, -z+1/2'
'-x, -y, -z'
'x-1/2, -y-1/2, z-1/2'

loop_
_atom_site_label
_atom_site_type_symbol
_atom_site_fract_x
_atom_site_fract_y
_atom_site_fract_z
_atom_site_U_iso_or_equiv
_atom_site_adp_type
_atom_site_occupancy
_atom_site_site_symmetry_order
_atom_site_calc_flag
Mn1 Mn 0.08638(3) 0.59359(2) 0.36072(2) 0.01635(9) Uani 1 1 d
N1 N -0.0641(2) 0.87267(17) 0.16837(10) 0.0249(3) Uani 1 1 d
O2 O 0.15897(18) 0.77397(11) 0.43112(8) 0.0247(3) Uani 1 1 d
O3 O 0.3149(2) 0.64470(15) 0.27686(9) 0.0315(3) Uani 1 1 d
O4 O -0.10481(19) 0.61286(12) 0.23666(7) 0.0264(3) Uani 1 1 d
O5 O -0.15814(15) 0.53661(11) 0.43275(7) 0.0187(2) Uani 1 1 d
O6 O 0.11163(19) -0.05829(13) 0.33264(8) 0.0295(3) Uani 1 1 d
O7 O 0.25551(16) 0.44191(11) 0.43347(7) 0.0207(2) Uani 1 1 d
O8 O 0.00688(19) 0.40390(12) 0.26425(8) 0.0260(3) Uani 1 1 d
C1 C 0.1622(2) -0.10128(15) 0.40763(10) 0.0169(3) Uani 1 1 d
C2 C 0.2923(2) -0.03951(16) 0.55926(10) 0.0174(3) Uani 1 1 d
C3 C 0.3258(2) 0.19807(16) 0.60651(10) 0.0165(3) Uani 1 1 d
C4 C 0.2229(2) 0.39334(15) 0.50699(10) 0.0145(3) Uani 1 1 d
C5 C 0.2147(2) 0.14585(16) 0.45813(10) 0.0169(3) Uani 1 1 d
C6 C -0.1536(2) 0.44284(16) 0.12428(10) 0.0162(3) Uani 1 1 d
C7 C 0.2604(2) 0.24225(15) 0.52351(10) 0.0155(3) Uani 1 1 d
C8 C -0.0796(2) 0.48833(16) 0.21350(10) 0.0181(3) Uani 1 1 d
C9 C 0.2271(2) 0.00389(15) 0.47629(10) 0.0162(3) Uani 1 1 d
H3 H 0.350(3) 0.2626(19) 0.6499(12) 0.018(4) Uiso 1 1 d
H5 H 0.166(3) 0.176(2) 0.4015(12) 0.021(5) Uiso 1 1 d
H2 H 0.289(3) -0.137(2) 0.5719(12) 0.026(5) Uiso 1 1 d
H1A H -0.091(3) 0.780(3) 0.1781(15) 0.040(6) Uiso 1 1 d
H1B H -0.025(4) 0.909(3) 0.2230(18) 0.054(7) Uiso 1 1 d
H3A H 0.336(3) 0.589(3) 0.2316(17) 0.046(7) Uiso 1 1 d
H3B H 0.356(4) 0.726(3) 0.2670(17) 0.058(8) Uiso 1 1 d
H1C H 0.030(4) 0.880(2) 0.1344(16) 0.040(6) Uiso 1 1 d
H1D H -0.171(4) 0.919(3) 0.1378(18) 0.055(8) Uiso 1 1 d

loop_
_atom_site_aniso_label
_atom_site_aniso_U_11
_atom_site_aniso_U_22
_atom_site_aniso_U_33
_atom_site_aniso_U_23
_atom_site_aniso_U_13
_atom_site_aniso_U_12
Mn1 0.02403(14) 0.01240(13) 0.01217(13) -0.00057(8) -0.00144(9) -0.00049(9)
N1 0.0314(8) 0.0216(8) 0.0213(7) 0.0019(6) -0.0002(6) -0.0033(6)
O2 0.0381(7) 0.0142(5) 0.0217(6) -0.0042(4) 0.0007(5) -0.0046(5)
O3 0.0449(8) 0.0250(7) 0.0264(7) -0.0066(5) 0.0144(6) -0.0109(6)
O4 0.0438(7) 0.0164(6) 0.0177(6) -0.0046(4) -0.0051(5) 0.0004(5)
O5 0.0239(6) 0.0143(5) 0.0177(5) -0.0026(4) 0.0011(4) -0.0001(4)
O6 0.0473(8) 0.0253(6) 0.0149(6) -0.0021(5) -0.0047(5) -0.0080(6)
O7 0.0276(6) 0.0183(5) 0.0163(6) 0.0049(4) 0.0021(4) 0.0034(5)
O8 0.0384(7) 0.0222(6) 0.0158(6) 0.0002(4) -0.0082(5) 0.0033(5)
C1 0.0192(7) 0.0169(7) 0.0148(7) -0.0041(6) 0.0023(6) -0.0017(6)
C2 0.0221(8) 0.0128(7) 0.0170(7) 0.0014(6) 0.0000(6) 0.0010(6)
C3 0.0203(7) 0.0155(7) 0.0133(7) -0.0022(6) -0.0010(5) 0.0002(6)
C4 0.0156(7) 0.0133(7) 0.0138(7) 0.0004(5) -0.0037(5) -0.0014(5)
C5 0.0221(8) 0.0158(7) 0.0123(7) 0.0016(6) -0.0010(6) 0.0002(6)
C6 0.0179(7) 0.0163(7) 0.0142(7) -0.0004(6) -0.0004(5) -0.0016(6)
C7 0.0191(7) 0.0133(7) 0.0141(7) 0.0005(5) 0.0007(5) 0.0001(6)
C8 0.0215(8) 0.0184(7) 0.0143(7) 0.0001(6) 0.0006(6) -0.0043(6)
C9 0.0183(7) 0.0140(7) 0.0163(7) -0.0013(6) 0.0007(6) -0.0013(6)

loop_
_atom_type_symbol
_atom_type_description
_atom_type_scat_dispersion_real
_atom_type_scat_dispersion_imag
_atom_type_scat_source
C C 0.0033 0.0016 'International Tables Vol C Tables 4.2.6.8 and 6.1.1.4'
H H 0.0000 0.0000 'International Tables Vol C Tables 4.2.6.8 and 6.1.1.4'
N N 0.0061 0.0033 'International Tables Vol C Tables 4.2.6.8 and 6.1.1.4'
O O 0.0106 0.0060 'International Tables Vol C Tables 4.2.6.8 and 6.1.1.4'
Mn Mn 0.3368 0.7283 'International Tables Vol C Tables 4.2.6.8 and 6.1.1.4'

loop_
_geom_angle_atom_site_label_1
_geom_angle_atom_site_label_2
_geom_angle_atom_site_label_3
_geom_angle
_geom_angle_site_symmetry_1
_geom_angle_site_symmetry_3
O2 Mn1 O7 101.00(5) . .
O2 Mn1 O5 96.78(4) . .
O7 Mn1 O5 89.77(4) . .
O2 Mn1 O3 87.44(5) . .
O7 Mn1 O3 93.02(5) . .
O5 Mn1 O3 174.41(5) . .
O2 Mn1 O4 118.44(4) . .
O7 Mn1 O4 140.27(4) . .
O5 Mn1 O4 90.17(4) . .
O3 Mn1 O4 84.59(5) . .
O2 Mn1 O8 172.92(4) . .
O7 Mn1 O8 84.18(4) . .
O5 Mn1 O8 88.01(4) . .
O3 Mn1 O8 87.46(5) . .
O4 Mn1 O8 56.11(4) . .
C1 O2 Mn1 130.97(10) 1_565 .
C8 O4 Mn1 94.11(9) . .
C4 O5 Mn1 125.61(10) 3_566 .
C4 O7 Mn1 125.91(10) . .
C8 O8 Mn1 88.33(9) . .
O6 C1 O2 124.87(14) . 1_545
O6 C1 C9 118.21(14) . .
O2 C1 C9 116.89(13) 1_545 .
C9 C2 C6 120.70(14) . 4_666
C6 C3 C7 120.11(14) 4_666 .
O5 C4 O7 124.22(13) 3_566 .
O5 C4 C7 117.71(13) 3_566 .
O7 C4 C7 118.06(13) . .
C7 C5 C9 120.16(14) . .
C3 C6 C2 119.40(14) 4_565 4_565
C3 C6 C8 119.36(14) 4_565 .
C2 C6 C8 121.21(14) 4_565 .
C5 C7 C3 120.17(14) . .
C5 C7 C4 119.92(13) . .
C3 C7 C4 119.69(13) . .
O8 C8 O4 120.75(14) . .
O8 C8 C6 120.04(14) . .
O4 C8 C6 119.21(14) . .
C2 C9 C5 119.34(14) . .
C2 C9 C1 120.20(13) . .
C5 C9 C1 120.41(13) . .

loop_
_geom_bond_atom_site_label_1
_geom_bond_atom_site_label_2
_geom_bond_distance
_geom_bond_site_symmetry_2
Mn1 O2 2.0903(11) .
Mn1 O7 2.1475(11) .
Mn1 O5 2.1942(11) .
Mn1 O3 2.1999(13) .
Mn1 O4 2.2599(12) .
Mn1 O8 2.3932(12) .
O2 C1 1.2556(19) 1_565
O4 C8 1.2677(19) .
O5 C4 1.2607(19) 3_566
O6 C1 1.2513(19) .
O7 C4 1.2612(18) .
O8 C8 1.2537(19) .
C1 C9 1.509(2) .
C2 C9 1.388(2) .
C2 C6 1.398(2) 4_666
C3 C6 1.390(2) 4_666
C3 C7 1.391(2) .
C4 C7 1.498(2) .
C5 C7 1.388(2) .
C5 C9 1.397(2) .
C6 C8 1.496(2) .
